data_4314042
loop_
_publ_author_name
'Hao-Ling Sun'
'Song Gao'
'Bao-Qing Ma'
'Gang Su'

_publ_section_title
;
 Long-Range Ferromagnetic Ordering in Two-Dimensional Coordination
 Polymers Co[N(CN)2]2(L) [L = Pyrazine Dioxide (pzdo) and 2-Methyl
 Pyrazine Dioxide (mpdo)] with Dual \m- and \m3-[N(CN)2] Bridges
;
_journal_name_full 'Inorganic Chemistry'
_journal_page_first 5399
_journal_page_last 5404
_journal_paper_doi 10.1021/ic034202i
_journal_volume 42
_journal_year 2003
_chemical_formula_sum 'C8 H4 Co N8 O2'
_chemical_formula_weight 303.12
_chemical_name_systematic
; 
 ? 
;
_space_group_IT_number 58
_symmetry_cell_setting orthorhombic
_symmetry_space_group_name_Hall '-P 2 2n'
_symmetry_space_group_name_H-M 'P n n m'
_atom_sites_solution_hydrogens geom
_atom_sites_solution_primary direct
_atom_sites_solution_secondary difmap
_audit_creation_method SHELXL-97
_cell_angle_alpha 90.00
_cell_angle_beta 90.00
_cell_angle_gamma 90.00
_cell_formula_units_Z 4
_cell_length_a 9.4699(5)
_cell_length_b 14.9984(30)
_cell_length_c 7.4313(7)
_cell_measurement_reflns_used 7070
_cell_measurement_temperature 293(2)
_cell_measurement_theta_max 27.485
_cell_measurement_theta_min 3.395
_cell_volume 1055.5(2)
_computing_cell_refinement 'HKL Scalepack (Otwinowski & Minor, 1997)'
_computing_data_collection 'KappaCCD (Nonius B. V., 1998)'
_computing_data_reduction 'HKL Denzo (Otwinowski & Minor, 1997) & maXus (Mackay et al., 1998)'
_computing_molecular_graphics 'Bruker SHELXTL V5.1 (Sheldrick, 1998)'
_computing_publication_material 'SHELXL-97 (Sheldrick, 1997)'
_computing_structure_refinement 'SHELXL-97 (Sheldrick, 1997)'
_computing_structure_solution 'SHELXS-97 (Sheldrick, 1990)'
_diffrn_ambient_temperature 293(2)
_diffrn_detector_area_resol_mean 0.76
_diffrn_measured_fraction_theta_full 0.998
_diffrn_measured_fraction_theta_max 0.998
_diffrn_measurement_device_type 'NONIUS KappaCCD'
_diffrn_measurement_method CCD
_diffrn_radiation_monochromator graphite
_diffrn_radiation_source 'fine-focus sealed tube'
_diffrn_radiation_type MoK\a
_diffrn_radiation_wavelength 0.71073
_diffrn_reflns_av_R_equivalents 0.0866
_diffrn_reflns_av_sigmaI/netI 0.0438
_diffrn_reflns_limit_h_max 12
_diffrn_reflns_limit_h_min -12
_diffrn_reflns_limit_k_max 19
_diffrn_reflns_limit_k_min -19
_diffrn_reflns_limit_l_max 9
_diffrn_reflns_limit_l_min -9
_diffrn_reflns_number 13250
_diffrn_reflns_theta_full 27.45
_diffrn_reflns_theta_max 27.45
_diffrn_reflns_theta_min 3.47
_exptl_absorpt_coefficient_mu 1.640
_exptl_absorpt_correction_T_max 0.850
_exptl_absorpt_correction_T_min 0.773
_exptl_absorpt_correction_type empirical
_exptl_absorpt_process_details '(Blessing, 1995, 1997)'
_exptl_crystal_colour purple
_exptl_crystal_density_diffrn 1.908
_exptl_crystal_density_method 'not measured'
_exptl_crystal_description column
_exptl_crystal_F_000 604
_exptl_crystal_size_max 0.25
_exptl_crystal_size_mid 0.15
_exptl_crystal_size_min 0.10
_refine_diff_density_max 0.610
_refine_diff_density_min -0.440
_refine_diff_density_rms 0.092
_refine_ls_extinction_method none
_refine_ls_goodness_of_fit_ref 1.118
_refine_ls_hydrogen_treatment mixed
_refine_ls_matrix_type full
_refine_ls_number_parameters 105
_refine_ls_number_reflns 1297
_refine_ls_number_restraints 0
_refine_ls_restrained_S_all 1.118
_refine_ls_R_factor_all 0.0769
_refine_ls_R_factor_gt 0.0392
_refine_ls_shift/su_max 0.000
_refine_ls_shift/su_mean 0.000
_refine_ls_structure_factor_coef Fsqd
_refine_ls_weighting_details 'calc w=1/[\s^2^(Fo^2^)+(0.0279P)^2^+2.9797P] where P=(Fo^2^+2Fc^2^)/3'
_refine_ls_weighting_scheme calc
_refine_ls_wR_factor_gt 0.0965
_refine_ls_wR_factor_ref 0.1063
_reflns_number_gt 836
_reflns_number_total 1297
_reflns_threshold_expression >2sigma(I)
_cod_data_source_file ic034202isi20030504_031345_1.cif
_cod_data_source_block 1-Codcapzdo
_cod_depositor_comments
;
The following automatic conversions were performed:

'_symmetry_cell_setting' value 'Orthorhombic' changed to
'orthorhombic' according to the built-in table from CIF Core
dictionary named 'cif_core.dic' version 2.4.1 from 2010-06-29.

Automatic conversion script
Id: cif_fix_values 1646 2011-03-28 12:23:43Z adriana 
;
_cod_original_cell_volume 1055.49(12)
_cod_original_formula_sum 'C8 H4 Co1 N8 O2'
_cod_database_code 4314042

loop_
_symmetry_equiv_pos_as_xyz
'x, y, z'
'-x, -y, z'
'-x+1/2, y+1/2, -z+1/2'
'x+1/2, -y+1/2, -z+1/2'
'-x, -y, -z'
'x, y, -z'
'x-1/2, -y-1/2, z-1/2'
'-x-1/2, y-1/2, z-1/2'

loop_
_atom_site_label
_atom_site_type_symbol
_atom_site_fract_x
_atom_site_fract_y
_atom_site_fract_z
_atom_site_U_iso_or_equiv
_atom_site_adp_type
_atom_site_occupancy
_atom_site_symmetry_multiplicity
_atom_site_calc_flag
_atom_site_refinement_flags
_atom_site_disorder_assembly
_atom_site_disorder_group
Co1 Co -0.5000 0.0000 0.5000 0.0173(2) Uani 1 4 d S . .
Co2 Co 0.0000 0.0000 0.0000 0.0198(3) Uani 1 4 d S . .
O1 O -0.5042(4) -0.1425(2) 0.5000 0.0265(8) Uani 1 2 d S . .
O2 O -0.0332(4) -0.3421(3) 0.5000 0.0376(11) Uani 1 2 d S . .
N1 N -0.3844(5) -0.1885(3) 0.5000 0.0244(10) Uani 1 2 d S . .
N2 N -0.1459(5) -0.2926(3) 0.5000 0.0260(11) Uani 1 2 d S . .
N3 N -0.3476(3) -0.0024(2) 0.2949(4) 0.0244(7) Uani 1 1 d . . .
N4 N -0.2300(4) -0.0048(3) 0.0000 0.0250(10) Uani 1 2 d S . .
N5 N -0.0083(4) 0.0950(2) 0.2053(4) 0.0311(8) Uani 1 1 d . . .
N6 N -0.0915(6) 0.1465(3) 0.5000 0.0357(13) Uani 1 2 d S . .
H1 H -0.367(5) -0.199(3) 0.232(6) 0.043 Uiso 1 1 d . . .
H2 H -0.171(5) -0.287(3) 0.211(7) 0.043 Uiso 1 1 d . . .
C1 C -0.3246(4) -0.2140(3) 0.3419(6) 0.0266(9) Uani 1 1 d . . .
C2 C -0.2065(4) -0.2662(3) 0.3423(6) 0.0284(9) Uani 1 1 d . . .
C3 C -0.2984(3) -0.0033(3) 0.1536(5) 0.0193(7) Uani 1 1 d . . .
C4 C -0.0435(4) 0.1150(3) 0.3474(6) 0.0283(9) Uani 1 1 d . . .

loop_
_atom_site_aniso_label
_atom_site_aniso_U_11
_atom_site_aniso_U_22
_atom_site_aniso_U_33
_atom_site_aniso_U_23
_atom_site_aniso_U_13
_atom_site_aniso_U_12
Co1 0.0143(5) 0.0263(5) 0.0112(5) 0.000 0.000 0.0000(5)
Co2 0.0155(5) 0.0326(6) 0.0113(5) 0.000 0.000 0.0016(5)
O1 0.0185(17) 0.0261(19) 0.035(2) 0.000 0.000 0.0040(18)
O2 0.032(3) 0.037(2) 0.044(3) 0.000 0.000 0.0060(19)
N1 0.022(2) 0.023(2) 0.028(3) 0.000 0.000 -0.0016(19)
N2 0.021(2) 0.027(3) 0.030(3) 0.000 0.000 -0.001(2)
N3 0.0187(14) 0.0363(17) 0.0180(16) 0.0014(17) 0.0022(12) -0.0006(15)
N4 0.014(2) 0.048(3) 0.013(2) 0.000 0.000 0.001(2)
N5 0.0333(18) 0.0402(19) 0.0196(17) -0.0068(14) -0.0007(16) 0.0029(17)
N6 0.050(3) 0.040(3) 0.017(3) 0.000 0.000 0.015(3)
C1 0.027(2) 0.030(2) 0.022(2) -0.0014(18) 0.0001(18) -0.0031(17)
C2 0.030(2) 0.032(2) 0.024(2) -0.0026(17) -0.0011(18) -0.0046(17)
C3 0.0148(15) 0.0260(18) 0.0171(18) 0.0024(19) -0.0033(13) -0.0011(17)
C4 0.033(2) 0.027(2) 0.025(2) 0.0025(18) -0.0071(17) -0.0027(17)

loop_
_atom_type_symbol
_atom_type_description
_atom_type_scat_dispersion_real
_atom_type_scat_dispersion_imag
_atom_type_scat_source
C C 0.0033 0.0016 'International Tables Vol C Tables 4.2.6.8 and 6.1.1.4'
H H 0.0000 0.0000 'International Tables Vol C Tables 4.2.6.8 and 6.1.1.4'
N N 0.0061 0.0033 'International Tables Vol C Tables 4.2.6.8 and 6.1.1.4'
O O 0.0106 0.0060 'International Tables Vol C Tables 4.2.6.8 and 6.1.1.4'
Co Co 0.3494 0.9721 'International Tables Vol C Tables 4.2.6.8 and 6.1.1.4'

loop_
_geom_angle_atom_site_label_1
_geom_angle_atom_site_label_2
_geom_angle_atom_site_label_3
_geom_angle
_geom_angle_site_symmetry_1
_geom_angle_site_symmetry_3
_geom_angle_publ_flag
N3 Co1 N3 180.0(2) 2_455 6_556 ?
N3 Co1 N3 86.90(16) 2_455 . ?
N3 Co1 N3 93.10(16) 6_556 . ?
N3 Co1 N3 93.10(16) 2_455 5_456 ?
N3 Co1 N3 86.90(16) 6_556 5_456 ?
N3 Co1 N3 180.00(19) . 5_456 ?
N3 Co1 O1 89.78(12) 2_455 5_456 ?
N3 Co1 O1 90.22(12) 6_556 5_456 ?
N3 Co1 O1 90.22(12) . 5_456 ?
N3 Co1 O1 89.78(12) 5_456 5_456 ?
N3 Co1 O1 90.22(12) 2_455 . ?
N3 Co1 O1 89.78(12) 6_556 . ?
N3 Co1 O1 89.78(12) . . ?
N3 Co1 O1 90.22(12) 5_456 . ?
O1 Co1 O1 180.0 5_456 . ?
N5 Co2 N5 180.0(3) . 5 ?
N5 Co2 N5 93.80(19) . 6 ?
N5 Co2 N5 86.20(19) 5 6 ?
N5 Co2 N5 86.20(19) . 2 ?
N5 Co2 N5 93.80(19) 5 2 ?
N5 Co2 N5 180.00(13) 6 2 ?
N5 Co2 N4 90.88(13) . 5 ?
N5 Co2 N4 89.12(13) 5 5 ?
N5 Co2 N4 90.88(13) 6 5 ?
N5 Co2 N4 89.12(13) 2 5 ?
N5 Co2 N4 89.12(13) . . ?
N5 Co2 N4 90.88(13) 5 . ?
N5 Co2 N4 89.12(13) 6 . ?
N5 Co2 N4 90.88(13) 2 . ?
N4 Co2 N4 180.0 5 . ?
N1 O1 Co1 120.2(3) . . ?
O1 N1 C1 120.2(2) . . ?
O1 N1 C1 120.2(2) . 6_556 ?
C1 N1 C1 119.6(5) . 6_556 ?
O2 N2 C2 120.8(2) . . ?
O2 N2 C2 120.8(2) . 6_556 ?
C2 N2 C2 118.5(5) . 6_556 ?
C3 N3 Co1 160.5(3) . . ?
C3 N4 C3 120.8(4) 6 . ?
C3 N4 Co2 119.5(2) 6 . ?
C3 N4 Co2 119.5(2) . . ?
C4 N5 Co2 149.5(3) . . ?
C4 N6 C4 120.0(5) . 6_556 ?
N1 C1 C2 120.1(4) . . ?
N2 C2 C1 120.9(4) . . ?
N3 C3 N4 174.4(4) . . ?
N5 C4 N6 172.8(5) . . ?

loop_
_geom_bond_atom_site_label_1
_geom_bond_atom_site_label_2
_geom_bond_distance
_geom_bond_site_symmetry_2
_geom_bond_publ_flag
Co1 N3 2.100(3) 2_455 ?
Co1 N3 2.100(3) 6_556 ?
Co1 N3 2.100(3) . ?
Co1 N3 2.100(3) 5_456 ?
Co1 O1 2.138(4) 5_456 ?
Co1 O1 2.138(4) . ?
Co2 N5 2.089(3) . ?
Co2 N5 2.089(3) 5 ?
Co2 N5 2.089(3) 6 ?
Co2 N5 2.089(3) 2 ?
Co2 N4 2.179(4) 5 ?
Co2 N4 2.179(4) . ?
O1 N1 1.328(6) . ?
O2 N2 1.300(6) . ?
N1 C1 1.359(5) . ?
N1 C1 1.359(5) 6_556 ?
N2 C2 1.364(5) . ?
N2 C2 1.364(5) 6_556 ?
N3 C3 1.149(4) . ?
N4 C3 1.313(4) 6 ?
N4 C3 1.313(4) . ?
N5 C4 1.148(5) . ?
N6 C4 1.309(5) . ?
N6 C4 1.309(5) 6_556 ?
C1 C2 1.365(6) . ?
